data_4340580
loop_
_publ_author_name
'Park, Ka Hyun'
'Lee, Kang Mun'
'Go, Min Jeong'
'Choi, Sung Ho'
'Park, Hyoung-Ryun'
'Kim, Youngjo'
'Lee, Junseong'

_publ_section_title
;
 New Class of Scorpionate: Tris(tetrazolyl)-Iron Complex and Its Different
 Coordination Modes for Alkali Metal Ions.
;
_journal_issue 16
_journal_name_full 'Inorganic chemistry'
_journal_page_first 8213
_journal_page_last 8220
_journal_paper_doi 10.1021/ic5002336
_journal_volume 53
_journal_year 2014
_chemical_formula_sum 'C21 H22 Fe K3 N12 O8'
_chemical_formula_weight 743.66
_chemical_name_systematic
; 
 ? 
;
_space_group_IT_number 15
_symmetry_cell_setting monoclinic
_symmetry_space_group_name_Hall '-C 2yc'
_symmetry_space_group_name_H-M 'C 1 2/c 1'
_atom_sites_solution_hydrogens geom
_atom_sites_solution_primary direct
_atom_sites_solution_secondary difmap
_audit_creation_method SHELXL-97
_cell_angle_alpha 90.00
_cell_angle_beta 96.680(3)
_cell_angle_gamma 90.00
_cell_formula_units_Z 8
_cell_length_a 18.2488(8)
_cell_length_b 10.8474(5)
_cell_length_c 30.2234(14)
_cell_measurement_reflns_used 9960
_cell_measurement_temperature 100(2)
_cell_measurement_theta_max 30.58
_cell_measurement_theta_min 2.25
_cell_volume 5942.2(5)
_computing_structure_refinement 'SHELXL-97 (Sheldrick, 2008)'
_computing_structure_solution 'SHELXS-97 (Sheldrick, 2008)'
_diffrn_ambient_temperature 100(2)
_diffrn_measured_fraction_theta_full 0.999
_diffrn_measured_fraction_theta_max 0.999
_diffrn_radiation_monochromator graphite
_diffrn_radiation_source 'fine-focus sealed tube'
_diffrn_radiation_type MoK\a
_diffrn_radiation_wavelength 0.71073
_diffrn_reflns_av_R_equivalents 0.1117
_diffrn_reflns_av_sigmaI/netI 0.0722
_diffrn_reflns_limit_h_max 21
_diffrn_reflns_limit_h_min -21
_diffrn_reflns_limit_k_max 12
_diffrn_reflns_limit_k_min -12
_diffrn_reflns_limit_l_max 35
_diffrn_reflns_limit_l_min -27
_diffrn_reflns_number 41566
_diffrn_reflns_theta_full 25.00
_diffrn_reflns_theta_max 25.00
_diffrn_reflns_theta_min 1.36
_exptl_absorpt_coefficient_mu 0.995
_exptl_crystal_density_diffrn 1.663
_exptl_crystal_density_method 'not measured'
_exptl_crystal_F_000 3032
_refine_diff_density_max 1.708
_refine_diff_density_min -0.723
_refine_diff_density_rms 0.177
_refine_ls_extinction_method none
_refine_ls_goodness_of_fit_ref 1.024
_refine_ls_hydrogen_treatment mixed
_refine_ls_matrix_type full
_refine_ls_number_parameters 451
_refine_ls_number_reflns 5230
_refine_ls_number_restraints 15
_refine_ls_restrained_S_all 1.023
_refine_ls_R_factor_all 0.1400
_refine_ls_R_factor_gt 0.0994
_refine_ls_shift/su_max 1.146
_refine_ls_shift/su_mean 0.044
_refine_ls_structure_factor_coef Fsqd
_refine_ls_weighting_details 'calc w=1/[\s^2^(Fo^2^)+(0.1534P)^2^+120.3391P] where P=(Fo^2^+2Fc^2^)/3'
_refine_ls_weighting_scheme calc
_refine_ls_wR_factor_gt 0.2628
_refine_ls_wR_factor_ref 0.3042
_reflns_number_gt 3482
_reflns_number_total 5230
_reflns_threshold_expression >2sigma(I)
_cod_data_source_file ic5002336_si_002.cif
_cod_data_source_block compound3
_cod_depositor_comments
;
The following automatic conversions were performed:

'_symmetry_cell_setting' value 'Monoclinic' changed to 'monoclinic'
according to
/usr/data/users/saulius/crontab/automatic-downloads/rss-feeds/ACS/lib/dictionaries/cif_core.dic
dictionary named 'cif_core.dic' version 2.4.2 from 2011-04-26.

Automatic conversion script
Id: cif_fix_values 2281 2013-09-26 08:29:07Z andrius 

 Adding full bibliography for 4340578--4340581.cif.
;
_cod_original_sg_symbol_H-M 'C2/c  '
_cod_database_code 4340580

loop_
_symmetry_equiv_pos_as_xyz
'x, y, z'
'-x, y, -z+1/2'
'x+1/2, y+1/2, z'
'-x+1/2, y+1/2, -z+1/2'
'-x, -y, -z'
'x, -y, z-1/2'
'-x+1/2, -y+1/2, -z'
'x+1/2, -y+1/2, z-1/2'

loop_
_atom_site_label
_atom_site_type_symbol
_atom_site_fract_x
_atom_site_fract_y
_atom_site_fract_z
_atom_site_U_iso_or_equiv
_atom_site_adp_type
_atom_site_occupancy
_atom_site_symmetry_multiplicity
_atom_site_calc_flag
_atom_site_refinement_flags
Fe1 Fe 0.42258(7) 0.36548(12) 0.14714(4) 0.0342(4) Uani 1 1 d .
K2 K 0.5000 0.3032(3) 0.2500 0.0427(8) Uani 1 2 d S
K3 K 0.33346(12) 0.4549(2) 0.00607(7) 0.0457(6) Uani 1 1 d .
K4 K 0.13382(15) 0.6712(3) 0.02567(9) 0.0596(7) Uani 1 1 d .
N1 N 0.3451(4) 0.5084(7) 0.1304(3) 0.0366(18) Uani 1 1 d .
N3 N 0.2796(5) 0.6487(8) 0.0941(3) 0.044(2) Uani 1 1 d .
N2 N 0.3378(5) 0.5766(8) 0.0937(3) 0.0415(19) Uani 1 1 d .
N4 N 0.2474(5) 0.6270(8) 0.1309(3) 0.0425(19) Uani 1 1 d .
O1 O 0.3706(3) 0.3367(6) 0.1985(2) 0.0400(16) Uani 1 1 d .
O2 O 0.4807(3) 0.2134(6) 0.1610(2) 0.0378(15) Uani 1 1 d .
O3 O 0.4954(3) 0.4667(6) 0.1822(2) 0.0381(15) Uani 1 1 d .
C1 C 0.2882(5) 0.5394(9) 0.1535(3) 0.035(2) Uani 1 1 d .
C5 C 0.2523(5) 0.4156(10) 0.2821(3) 0.043(2) Uani 1 1 d .
H5 H 0.2457 0.3914 0.3109 0.052 Uiso 1 1 calc R
C4 C 0.3063(5) 0.3617(9) 0.2606(3) 0.036(2) Uani 1 1 d .
H4 H 0.3357 0.3007 0.2752 0.043 Uiso 1 1 calc R
C2 C 0.2761(5) 0.4897(8) 0.1964(3) 0.035(2) Uani 1 1 d .
C3 C 0.3183(5) 0.3959(8) 0.2175(3) 0.035(2) Uani 1 1 d .
C6 C 0.2066(6) 0.5076(11) 0.2605(3) 0.049(3) Uani 1 1 d .
H6 H 0.1693 0.5437 0.2745 0.059 Uiso 1 1 calc R
C7 C 0.2184(5) 0.5421(9) 0.2188(3) 0.043(2) Uani 1 1 d .
H7 H 0.1880 0.6018 0.2042 0.051 Uiso 1 1 calc R
C10 C 0.5497(5) 0.5421(9) 0.1744(3) 0.039(2) Uani 1 1 d .
C8 C 0.5432(5) 0.4828(9) 0.0946(3) 0.039(2) Uani 1 1 d .
C14 C 0.6323(6) 0.6344(11) 0.1273(4) 0.055(3) Uani 1 1 d .
H14 H 0.6495 0.6410 0.0996 0.066 Uiso 1 1 calc R
C9 C 0.5747(5) 0.5547(9) 0.1324(3) 0.040(2) Uani 1 1 d .
C11 C 0.5860(5) 0.6105(8) 0.2099(3) 0.041(2) Uani 1 1 d .
H11 H 0.5715 0.6012 0.2382 0.049 Uiso 1 1 calc R
C13 C 0.6652(6) 0.7047(11) 0.1625(4) 0.060(3) Uani 1 1 d .
H13 H 0.7022 0.7607 0.1582 0.072 Uiso 1 1 calc R
C12 C 0.6422(6) 0.6904(10) 0.2041(4) 0.052(3) Uani 1 1 d .
H12 H 0.6648 0.7350 0.2282 0.062 Uiso 1 1 calc R
C16 C 0.3979(5) 0.0472(8) 0.1375(3) 0.035(2) Uani 1 1 d .
C17 C 0.4605(5) 0.0968(9) 0.1627(3) 0.037(2) Uani 1 1 d .
C15 C 0.3498(5) 0.1240(9) 0.1062(3) 0.036(2) Uani 1 1 d .
C21 C 0.3812(6) -0.0794(9) 0.1404(3) 0.041(2) Uani 1 1 d .
H21 H 0.3348 -0.1111 0.1251 0.049 Uiso 1 1 calc R
C20 C 0.4264(6) -0.1568(9) 0.1677(3) 0.045(3) Uani 1 1 d .
H20 H 0.4118 -0.2426 0.1719 0.054 Uiso 1 1 calc R
C18 C 0.5056(5) 0.0139(9) 0.1898(3) 0.042(2) Uani 1 1 d .
H18 H 0.5475 0.0465 0.2096 0.051 Uiso 1 1 calc R
C19 C 0.4880(6) -0.1095(10) 0.1925(4) 0.049(3) Uani 1 1 d .
H19 H 0.5174 -0.1623 0.2141 0.058 Uiso 1 1 calc R
N10 N 0.4736(4) 0.3588(8) 0.0524(3) 0.042(2) Uani 1 1 d .
N5 N 0.3524(4) 0.2474(7) 0.1042(3) 0.0383(18) Uani 1 1 d .
N7 N 0.2676(4) 0.1774(8) 0.0540(3) 0.042(2) Uani 1 1 d .
N6 N 0.3000(4) 0.2802(7) 0.0711(3) 0.0374(18) Uani 1 1 d .
N8 N 0.2986(5) 0.0795(8) 0.0757(3) 0.0407(19) Uani 1 1 d .
N9 N 0.4819(4) 0.4117(7) 0.0932(3) 0.0362(18) Uani 1 1 d .
N11 N 0.5278(5) 0.3945(8) 0.0310(3) 0.043(2) Uani 1 1 d .
N12 N 0.5719(5) 0.4717(8) 0.0558(3) 0.047(2) Uani 1 1 d .
O5 O 0.2412(4) 0.6412(7) -0.0330(2) 0.0478(17) Uani 1 1 d D
O4 O 0.1574(6) 0.4254(11) 0.0428(4) 0.077(3) Uani 1 1 d D
O7 O 0.0547(5) 0.7744(7) -0.0509(3) 0.0516(18) Uani 1 1 d D
O8 O 0.0944(5) 0.6664(11) 0.1080(3) 0.074(3) Uani 1 1 d D
O6 O -0.0334(6) 0.5995(11) 0.0285(4) 0.086(3) Uani 1 1 d D
K1 K 0.0339(2) 0.4145(4) 0.08852(15) 0.0401(10) Uani 0.50 1 d P
H8WA H 0.070(5) 0.704(13) 0.125(3) 0.10(6) Uiso 1 1 d D
H8WB H 0.137(2) 0.659(10) 0.120(3) 0.06(4) Uiso 1 1 d D
H5WA H 0.237(10) 0.707(5) -0.047(4) 0.14(8) Uiso 1 1 d D
H5WB H 0.221(5) 0.587(6) -0.050(2) 0.03(3) Uiso 1 1 d D
H4WB H 0.201(4) 0.425(15) 0.058(5) 0.15(7) Uiso 1 1 d D
H6WA H -0.02(3) 0.649(15) 0.048(8) 0.6(4) Uiso 1 1 d D
H6WB H -0.059(6) 0.635(10) 0.008(3) 0.04(4) Uiso 1 1 d D
H4WA H 0.142(9) 0.354(6) 0.042(7) 0.27(10) Uiso 1 1 d D
H7WA H 0.092(6) 0.803(14) -0.061(5) 0.17(7) Uiso 1 1 d D
H7WB H 0.038(9) 0.826(12) -0.035(6) 0.21(8) Uiso 1 1 d D

loop_
_atom_site_aniso_label
_atom_site_aniso_U_11
_atom_site_aniso_U_22
_atom_site_aniso_U_33
_atom_site_aniso_U_23
_atom_site_aniso_U_13
_atom_site_aniso_U_12
Fe1 0.0294(7) 0.0368(8) 0.0386(8) -0.0016(6) 0.0135(5) -0.0001(6)
K2 0.0398(17) 0.0500(18) 0.0393(17) 0.000 0.0087(13) 0.000
K3 0.0393(12) 0.0577(14) 0.0416(12) 0.0040(10) 0.0115(9) -0.0093(10)
K4 0.0621(16) 0.0644(17) 0.0563(15) 0.0090(12) 0.0242(12) 0.0119(13)
N1 0.039(4) 0.027(4) 0.046(5) 0.001(3) 0.014(4) 0.001(3)
N3 0.042(5) 0.050(5) 0.043(5) 0.006(4) 0.011(4) 0.006(4)
N2 0.041(5) 0.045(5) 0.040(5) 0.001(4) 0.014(4) -0.006(4)
N4 0.043(5) 0.046(5) 0.040(5) 0.004(4) 0.013(4) 0.005(4)
O1 0.031(3) 0.049(4) 0.042(4) 0.001(3) 0.014(3) 0.001(3)
O2 0.029(3) 0.040(4) 0.046(4) -0.001(3) 0.011(3) -0.005(3)
O3 0.036(4) 0.037(4) 0.042(4) -0.002(3) 0.012(3) -0.001(3)
C1 0.029(5) 0.038(5) 0.040(5) -0.006(4) 0.011(4) -0.005(4)
C5 0.042(6) 0.051(6) 0.039(5) 0.002(5) 0.018(4) -0.005(5)
C4 0.028(5) 0.036(5) 0.046(6) 0.004(4) 0.014(4) 0.001(4)
C2 0.034(5) 0.032(5) 0.042(5) -0.007(4) 0.015(4) -0.004(4)
C3 0.029(5) 0.034(5) 0.045(6) -0.006(4) 0.011(4) -0.004(4)
C6 0.042(6) 0.067(7) 0.043(6) -0.006(5) 0.021(5) 0.004(5)
C7 0.034(5) 0.044(6) 0.052(6) -0.004(5) 0.013(4) 0.002(4)
C10 0.030(5) 0.039(5) 0.047(6) 0.000(4) 0.009(4) 0.002(4)
C8 0.031(5) 0.041(5) 0.048(6) 0.008(4) 0.012(4) 0.003(4)
C14 0.039(6) 0.057(7) 0.073(8) -0.001(6) 0.022(5) -0.011(5)
C9 0.034(5) 0.037(5) 0.052(6) 0.001(4) 0.014(4) 0.002(4)
C11 0.043(6) 0.031(5) 0.050(6) -0.006(4) 0.007(5) 0.009(4)
C13 0.049(7) 0.051(7) 0.083(9) -0.014(6) 0.023(6) -0.015(5)
C12 0.043(6) 0.049(6) 0.061(7) -0.011(5) 0.000(5) -0.006(5)
C16 0.033(5) 0.037(5) 0.037(5) -0.001(4) 0.015(4) 0.006(4)
C17 0.033(5) 0.042(5) 0.039(5) -0.005(4) 0.016(4) 0.002(4)
C15 0.023(5) 0.044(5) 0.043(5) -0.002(4) 0.015(4) 0.000(4)
C21 0.042(6) 0.043(6) 0.042(6) 0.007(4) 0.018(4) 0.001(5)
C20 0.056(7) 0.035(5) 0.048(6) -0.001(4) 0.024(5) 0.002(5)
C18 0.028(5) 0.044(6) 0.058(6) -0.006(5) 0.016(4) -0.002(4)
C19 0.047(6) 0.054(7) 0.046(6) 0.004(5) 0.015(5) 0.009(5)
N10 0.036(5) 0.047(5) 0.048(5) 0.000(4) 0.019(4) -0.006(4)
N5 0.041(5) 0.040(5) 0.036(4) 0.000(3) 0.014(4) -0.004(4)
N7 0.030(4) 0.050(5) 0.048(5) 0.002(4) 0.014(4) -0.002(4)
N6 0.031(4) 0.047(5) 0.036(4) 0.000(4) 0.010(3) -0.002(4)
N8 0.042(5) 0.041(5) 0.041(5) 0.002(4) 0.015(4) -0.007(4)
N9 0.034(4) 0.037(4) 0.039(4) -0.004(3) 0.009(3) -0.002(3)
N11 0.043(5) 0.043(5) 0.046(5) 0.006(4) 0.018(4) 0.000(4)
N12 0.043(5) 0.059(6) 0.042(5) 0.001(4) 0.014(4) 0.005(4)
O5 0.048(4) 0.042(4) 0.055(4) -0.004(4) 0.012(3) -0.006(4)
O4 0.079(7) 0.086(7) 0.073(7) 0.008(5) 0.034(6) 0.013(6)
O7 0.051(5) 0.054(5) 0.053(5) 0.005(4) 0.021(4) -0.003(4)
O8 0.043(5) 0.128(9) 0.055(5) 0.001(5) 0.019(4) 0.021(5)
O6 0.079(8) 0.085(7) 0.098(9) -0.023(7) 0.033(7) -0.008(6)
K1 0.032(2) 0.033(2) 0.062(3) -0.0188(19) 0.0307(19) -0.0080(17)

loop_
_atom_type_symbol
_atom_type_description
_atom_type_scat_dispersion_real
_atom_type_scat_dispersion_imag
_atom_type_scat_source
C C 0.0033 0.0016 'International Tables Vol C Tables 4.2.6.8 and 6.1.1.4'
H H 0.0000 0.0000 'International Tables Vol C Tables 4.2.6.8 and 6.1.1.4'
N N 0.0061 0.0033 'International Tables Vol C Tables 4.2.6.8 and 6.1.1.4'
O O 0.0106 0.0060 'International Tables Vol C Tables 4.2.6.8 and 6.1.1.4'
K K 0.2009 0.2494 'International Tables Vol C Tables 4.2.6.8 and 6.1.1.4'
Fe Fe 0.3463 0.8444 'International Tables Vol C Tables 4.2.6.8 and 6.1.1.4'

loop_
_geom_angle_atom_site_label_1
_geom_angle_atom_site_label_2
_geom_angle_atom_site_label_3
_geom_angle
_geom_angle_site_symmetry_1
_geom_angle_site_symmetry_3
O1 Fe1 O3 91.2(3) . .
O1 Fe1 O2 89.8(3) . .
O3 Fe1 O2 92.3(3) . .
O1 Fe1 N9 175.2(3) . .
O3 Fe1 N9 84.7(3) . .
O2 Fe1 N9 92.9(3) . .
O1 Fe1 N1 86.2(3) . .
O3 Fe1 N1 96.4(3) . .
O2 Fe1 N1 170.5(3) . .
N9 Fe1 N1 91.8(3) . .
O1 Fe1 N5 94.3(3) . .
O3 Fe1 N5 173.4(3) . .
O2 Fe1 N5 84.1(3) . .
N9 Fe1 N5 89.9(3) . .
N1 Fe1 N5 87.6(3) . .
O1 Fe1 K2 54.08(19) . .
O3 Fe1 K2 54.28(19) . .
O2 Fe1 K2 58.28(19) . .
N9 Fe1 K2 124.5(2) . .
N1 Fe1 K2 124.7(2) . .
N5 Fe1 K2 127.1(2) . .
O1 K2 O1 164.5(3) 2_655 .
O1 K2 O3 107.3(2) 2_655 .
O1 K2 O3 61.72(19) . .
O1 K2 O3 61.72(19) 2_655 2_655
O1 K2 O3 107.3(2) . 2_655
O3 K2 O3 98.0(3) . 2_655
O1 K2 O2 126.60(18) 2_655 .
O1 K2 O2 59.74(18) . .
O3 K2 O2 61.22(18) . .
O3 K2 O2 158.6(2) 2_655 .
O1 K2 O2 59.74(18) 2_655 2_655
O1 K2 O2 126.60(18) . 2_655
O3 K2 O2 158.6(2) . 2_655
O3 K2 O2 61.22(18) 2_655 2_655
O2 K2 O2 139.9(3) . 2_655
O1 K2 Fe1 35.52(13) 2_655 2_655
O1 K2 Fe1 139.40(15) . 2_655
O3 K2 Fe1 123.14(16) . 2_655
O3 K2 Fe1 35.64(13) 2_655 2_655
O2 K2 Fe1 160.86(14) . 2_655
O2 K2 Fe1 36.32(13) 2_655 2_655
O1 K2 Fe1 139.40(15) 2_655 .
O1 K2 Fe1 35.52(13) . .
O3 K2 Fe1 35.64(13) . .
O3 K2 Fe1 123.14(16) 2_655 .
O2 K2 Fe1 36.32(13) . .
O2 K2 Fe1 160.86(14) 2_655 .
Fe1 K2 Fe1 156.60(12) 2_655 .
O1 K2 C17 128.0(2) 2_655 .
O1 K2 C17 63.8(2) . .
O3 K2 C17 82.0(2) . .
O3 K2 C17 169.9(2) 2_655 .
O2 K2 C17 21.3(2) . .
O2 K2 C17 119.3(2) 2_655 .
Fe1 K2 C17 150.24(18) 2_655 .
Fe1 K2 C17 52.66(16) . .
O1 K2 C17 63.8(2) 2_655 2_655
O1 K2 C17 128.0(2) . 2_655
O3 K2 C17 169.9(2) . 2_655
O3 K2 C17 82.0(2) 2_655 2_655
O2 K2 C17 119.3(2) . 2_655
O2 K2 C17 21.3(2) 2_655 2_655
Fe1 K2 C17 52.66(16) 2_655 2_655
Fe1 K2 C17 150.24(19) . 2_655
C17 K2 C17 99.7(3) . 2_655
O1 K2 C3 20.1(2) 2_655 2_655
O1 K2 C3 149.5(2) . 2_655
O3 K2 C3 88.2(2) . 2_655
O3 K2 C3 69.7(2) 2_655 2_655
O2 K2 C3 111.9(2) . 2_655
O2 K2 C3 79.8(2) 2_655 2_655
Fe1 K2 C3 52.69(15) 2_655 2_655
Fe1 K2 C3 119.30(16) . 2_655
C17 K2 C3 120.3(2) . 2_655
C17 K2 C3 82.3(2) 2_655 2_655
O1 K2 C3 149.5(2) 2_655 .
O1 K2 C3 20.1(2) . .
O3 K2 C3 69.7(2) . .
O3 K2 C3 88.2(2) 2_655 .
O2 K2 C3 79.8(2) . .
O2 K2 C3 111.9(2) 2_655 .
Fe1 K2 C3 119.30(16) 2_655 .
Fe1 K2 C3 52.70(15) . .
C17 K2 C3 82.3(2) . .
C17 K2 C3 120.3(2) 2_655 .
C3 K2 C3 146.6(3) 2_655 .
N12 K3 N7 97.0(2) 5_665 7
N12 K3 N6 147.9(3) 5_665 .
N7 K3 N6 85.9(2) 7 .
N12 K3 N2 121.1(3) 5_665 .
N7 K3 N2 138.7(2) 7 .
N6 K3 N2 70.4(2) . .
N12 K3 N10 81.4(2) 5_665 .
N7 K3 N10 126.1(3) 7 .
N6 K3 N10 71.4(2) . .
N2 K3 N10 78.5(2) . .
N12 K3 N8 89.2(2) 5_665 7
N7 K3 N8 24.0(2) 7 7
N6 K3 N8 104.3(2) . 7
N2 K3 N8 132.1(2) . 7
N10 K3 N8 147.0(2) . 7
N12 K3 N11 23.2(2) 5_665 5_665
N7 K3 N11 120.0(2) 7 5_665
N6 K3 N11 142.6(2) . 5_665
N2 K3 N11 98.1(2) . 5_665
N10 K3 N11 71.4(2) . 5_665
N8 K3 N11 109.0(2) 7 5_665
N12 K3 K4 57.45(19) 5_665 7_565
N7 K3 K4 116.16(19) 7 7_565
N6 K3 K4 147.44(18) . 7_565
N2 K3 K4 77.57(17) . 7_565
N10 K3 K4 107.97(17) . 7_565
N8 K3 K4 92.83(16) 7 7_565
N11 K3 K4 46.92(15) 5_665 7_565
N12 K3 K4 121.2(2) 5_665 .
N7 K3 K4 82.50(18) 7 .
N6 K3 K4 90.82(17) . .
N2 K3 K4 65.16(17) . .
N10 K3 K4 143.32(18) . .
N8 K3 K4 67.41(15) 7 .
N11 K3 K4 117.16(16) 5_665 .
K4 K3 K4 70.26(7) 7_565 .
O8 K4 O4 81.8(3) . .
O8 K4 O5 150.3(3) . .
O4 K4 O5 84.3(3) . .
O8 K4 O7 127.3(3) . .
O4 K4 O7 126.7(3) . .
O5 K4 O7 81.7(2) . .
O8 K4 O5 103.1(3) . 7_565
O4 K4 O5 122.4(3) . 7_565
O5 K4 O5 63.3(3) . 7_565
O7 K4 O5 95.9(2) . 7_565
O8 K4 N11 74.4(3) . 3_455
O4 K4 N11 146.2(3) . 3_455
O5 K4 N11 127.3(2) . 3_455
O7 K4 N11 58.0(2) . 3_455
O5 K4 N11 86.6(2) 7_565 3_455
O8 K4 O6 66.7(3) . .
O4 K4 O6 83.5(3) . .
O5 K4 O6 137.3(3) . .
O7 K4 O6 73.4(3) . .
O5 K4 O6 151.7(3) 7_565 .
N11 K4 O6 65.3(3) 3_455 .
O8 K4 N3 71.8(2) . .
O4 K4 N3 72.6(3) . .
O5 K4 N3 79.0(2) . .
O7 K4 N3 151.1(2) . .
O5 K4 N3 56.1(2) 7_565 .
N11 K4 N3 120.2(2) 3_455 .
O6 K4 N3 134.4(3) . .
O8 K4 K1 49.2(3) . .
O4 K4 K1 44.9(2) . .
O5 K4 K1 128.22(19) . .
O7 K4 K1 117.1(2) . .
O5 K4 K1 145.37(18) 7_565 .
N11 K4 K1 101.52(17) 3_455 .
O6 K4 K1 46.3(3) . .
N3 K4 K1 91.78(18) . .
O8 K4 K3 106.9(3) . 7_565
O4 K4 K3 162.4(3) . 7_565
O5 K4 K3 80.83(17) . 7_565
O7 K4 K3 60.27(17) . 7_565
O5 K4 K3 41.49(16) 7_565 7_565
N11 K4 K3 51.00(16) 3_455 7_565
O6 K4 K3 113.9(2) . 7_565
N3 K4 K3 95.26(17) . 7_565
K1 K4 K3 150.94(9) . 7_565
O8 K4 K3 115.4(2) . .
O4 K4 K3 52.9(2) . .
O5 K4 K3 37.79(17) . .
O7 K4 K3 116.90(19) . .
O5 K4 K3 75.09(16) 7_565 .
N11 K4 K3 160.69(17) 3_455 .
O6 K4 K3 133.2(2) . .
N3 K4 K3 53.71(16) . .
K1 K4 K3 97.13(8) . .
K3 K4 K3 109.74(7) 7_565 .
O8 K4 K1 119.0(2) . 5_565
O4 K4 K1 91.3(3) . 5_565
O5 K4 K1 87.35(17) . 5_565
O7 K4 K1 37.06(17) . 5_565
O5 K4 K1 129.75(17) 7_565 5_565
N11 K4 K1 80.03(18) 3_455 5_565
O6 K4 K1 52.3(2) . 5_565
N3 K4 K1 159.71(18) . 5_565
K1 K4 K1 84.88(11) . 5_565
K3 K4 K1 97.33(8) 7_565 5_565
K3 K4 K1 106.78(8) . 5_565
N2 N1 C1 106.4(8) . .
N2 N1 Fe1 127.3(6) . .
C1 N1 Fe1 126.0(6) . .
N2 N3 N4 109.6(8) . .
N2 N3 K4 130.7(6) . .
N4 N3 K4 98.0(6) . .
N3 N2 N1 108.9(7) . .
N3 N2 K3 109.6(6) . .
N1 N2 K3 119.4(6) . .
N3 N4 C1 106.1(8) . .
C3 O1 Fe1 135.2(6) . .
C3 O1 K2 115.9(5) . .
Fe1 O1 K2 90.4(2) . .
C17 O2 Fe1 131.5(6) . .
C17 O2 K2 107.3(5) . .
Fe1 O2 K2 85.4(2) . .
C10 O3 Fe1 136.9(6) . .
C10 O3 K2 125.5(6) . .
Fe1 O3 K2 90.1(2) . .
N4 C1 N1 109.0(8) . .
N4 C1 C2 125.9(8) . .
N1 C1 C2 125.0(9) . .
C4 C5 C6 120.0(9) . .
C5 C4 C3 121.9(9) . .
C3 C2 C7 118.3(9) . .
C3 C2 C1 123.5(8) . .
C7 C2 C1 118.2(9) . .
O1 C3 C2 122.8(8) . .
O1 C3 C4 118.2(8) . .
C2 C3 C4 119.0(8) . .
O1 C3 K2 44.0(4) . .
C2 C3 K2 143.0(6) . .
C4 C3 K2 84.7(5) . .
C7 C6 C5 118.5(9) . .
C6 C7 C2 122.2(10) . .
O3 C10 C11 119.1(9) . .
O3 C10 C9 123.3(9) . .
C11 C10 C9 117.6(9) . .
N12 C8 N9 109.0(9) . .
N12 C8 C9 125.3(9) . .
N9 C8 C9 125.7(8) . .
C9 C14 C13 121.7(11) . .
C14 C9 C10 119.5(10) . .
C14 C9 C8 119.2(9) . .
C10 C9 C8 121.3(9) . .
C12 C11 C10 122.0(10) . .
C12 C13 C14 119.2(10) . .
C11 C12 C13 119.9(10) . .
C17 C16 C21 120.3(9) . .
C17 C16 C15 121.2(8) . .
C21 C16 C15 118.4(9) . .
C17 C16 K1 78.8(5) . 3_545
C21 C16 K1 77.7(5) . 3_545
C15 C16 K1 112.1(5) . 3_545
O2 C17 C16 123.9(9) . .
O2 C17 C18 119.1(8) . .
C16 C17 C18 116.9(9) . .
O2 C17 K1 113.7(5) . 3_545
C16 C17 K1 77.1(5) . 3_545
C18 C17 K1 76.3(5) . 3_545
O2 C17 K2 51.4(4) . .
C16 C17 K2 138.0(6) . .
C18 C17 K2 85.1(6) . .
K1 C17 K2 144.9(3) 3_545 .
N8 C15 N5 111.0(8) . .
N8 C15 C16 124.1(9) . .
N5 C15 C16 125.0(9) . .
C20 C21 C16 120.8(10) . .
C20 C21 K1 78.2(6) . 3_545
C16 C21 K1 78.0(5) . 3_545
C19 C20 C21 119.4(10) . .
C19 C20 K1 78.1(6) . 3_545
C21 C20 K1 78.0(6) . 3_545
C19 C18 C17 121.7(10) . .
C19 C18 K1 78.6(6) . 3_545
C17 C18 K1 79.4(6) . 3_545
C20 C19 C18 120.7(10) . .
C20 C19 K1 78.2(6) . 3_545
C18 C19 K1 77.6(6) . 3_545
N11 N10 N9 108.4(8) . .
N11 N10 K3 108.9(6) . .
N9 N10 K3 106.4(5) . .
C15 N5 N6 105.7(8) . .
C15 N5 Fe1 126.3(7) . .
N6 N5 Fe1 127.9(6) . .
N8 N7 N6 109.3(7) . .
N8 N7 K3 96.8(6) . 7
N6 N7 K3 153.9(6) . 7
N7 N6 N5 108.1(7) . .
N7 N6 K3 114.1(5) . .
N5 N6 K3 119.8(5) . .
C15 N8 N7 106.0(8) . .
C15 N8 K3 165.1(7) . 7
N7 N8 K3 59.2(5) . 7
N10 N9 C8 106.0(7) . .
N10 N9 Fe1 126.0(6) . .
C8 N9 Fe1 127.2(6) . .
N10 N11 N12 110.6(8) . .
N10 N11 K4 107.9(6) . 3_545
N12 N11 K4 100.3(6) . 3_545
N10 N11 K3 165.5(7) . 5_665
N12 N11 K3 56.3(5) . 5_665
K4 N11 K3 82.1(2) 3_545 5_665
N11 N12 C8 106.1(8) . .
N11 N12 K3 100.5(5) . 5_665
C8 N12 K3 152.7(7) . 5_665
K4 O5 K4 116.7(3) . 7_565
K4 O4 K1 91.0(3) . .
K1 O7 K4 105.2(3) 5_565 .
K4 O8 K1 88.1(3) . .
K1 O6 K4 81.1(3) . .
O7 K1 O4 107.2(3) 5_565 .
O7 K1 O6 94.1(3) 5_565 .
O4 K1 O6 88.2(3) . .
O7 K1 O8 160.8(3) 5_565 .
O4 K1 O8 75.9(3) . .
O6 K1 O8 66.9(3) . .
O7 K1 C18 118.0(3) 5_565 3_455
O4 K1 C18 131.5(4) . 3_455
O6 K1 C18 104.6(3) . 3_455
O8 K1 C18 67.4(2) . 3_455
O7 K1 C21 74.3(3) 5_565 3_455
O4 K1 C21 176.0(3) . 3_455
O6 K1 C21 88.0(3) . 3_455
O8 K1 C21 101.4(3) . 3_455
C18 K1 C21 48.7(2) 3_455 3_455
O7 K1 C19 97.5(3) 5_565 3_455
O4 K1 C19 140.7(4) . 3_455
O6 K1 C19 120.6(3) . 3_455
O8 K1 C19 90.7(3) . 3_455
C18 K1 C19 23.8(3) 3_455 3_455
C21 K1 C19 41.6(3) 3_455 3_455
O7 K1 C20 76.2(3) 5_565 3_455
O4 K1 C20 159.9(3) . 3_455
O6 K1 C20 111.6(3) . 3_455
O8 K1 C20 107.7(3) . 3_455
C18 K1 C20 41.9(3) 3_455 3_455
C21 K1 C20 23.7(2) 3_455 3_455
C19 K1 C20 23.7(3) 3_455 3_455
O7 K1 C16 94.1(3) 5_565 3_455
O4 K1 C16 152.2(3) . 3_455
O6 K1 C16 72.3(3) . 3_455
O8 K1 C16 78.2(2) . 3_455
C18 K1 C16 42.0(2) 3_455 3_455
C21 K1 C16 24.3(2) 3_455 3_455
C19 K1 C16 48.9(2) 3_455 3_455
C20 K1 C16 42.4(2) 3_455 3_455
O7 K1 C17 116.6(3) 5_565 3_455
O4 K1 C17 135.4(3) . 3_455
O6 K1 C17 80.6(3) . 3_455
O8 K1 C17 59.9(2) . 3_455
C18 K1 C17 24.3(2) 3_455 3_455
C21 K1 C17 42.6(2) 3_455 3_455
C19 K1 C17 42.5(3) 3_455 3_455
C20 K1 C17 49.6(2) 3_455 3_455
C16 K1 C17 24.1(2) 3_455 3_455
O7 K1 K4 127.3(2) 5_565 .
O4 K1 K4 44.1(2) . .
O6 K1 K4 52.5(2) . .
O8 K1 K4 42.71(17) . .
C18 K1 K4 110.1(2) 3_455 .
C21 K1 K4 132.0(2) 3_455 .
C19 K1 K4 133.4(2) 3_455 .
C20 K1 K4 148.1(2) 3_455 .
C16 K1 K4 108.5(2) 3_455 .
C17 K1 K4 98.50(19) 3_455 .
O7 K1 K4 37.71(18) 5_565 5_565
O4 K1 K4 98.5(3) . 5_565
O6 K1 K4 56.7(2) . 5_565
O8 K1 K4 123.5(2) . 5_565
C18 K1 K4 127.9(2) 3_455 5_565
C21 K1 K4 80.4(2) 3_455 5_565
C19 K1 K4 119.2(2) 3_455 5_565
C20 K1 K4 95.7(2) 3_455 5_565
C16 K1 K4 87.36(19) 3_455 5_565
C17 K1 K4 110.35(19) 3_455 5_565
K4 K1 K4 95.12(11) . 5_565

loop_
_geom_bond_atom_site_label_1
_geom_bond_atom_site_label_2
_geom_bond_distance
_geom_bond_site_symmetry_2
Fe1 O1 1.935(6) .
Fe1 O3 1.941(6) .
Fe1 O2 1.979(7) .
Fe1 N9 2.119(8) .
Fe1 N1 2.119(8) .
Fe1 N5 2.140(8) .
Fe1 K2 3.3310(15) .
K2 O1 2.697(6) 2_655
K2 O1 2.697(6) .
K2 O3 2.704(7) .
K2 O3 2.704(7) 2_655
K2 O2 2.843(6) .
K2 O2 2.843(6) 2_655
K2 Fe1 3.3309(15) 2_655
K2 C17 3.472(9) .
K2 C17 3.472(9) 2_655
K2 C3 3.494(9) 2_655
K2 C3 3.494(9) .
K3 N12 2.805(9) 5_665
K3 N7 2.825(9) 7
K3 N6 2.848(8) .
K3 N2 2.952(8) .
K3 N10 2.958(9) .
K3 N8 3.266(9) 7
K3 N11 3.316(8) 5_665
K3 K4 4.226(4) 7_565
K3 K4 4.431(3) .
K4 O8 2.671(9) .
K4 O4 2.741(11) .
K4 O5 2.809(8) .
K4 O7 2.813(9) .
K4 O5 3.045(8) 7_565
K4 N11 3.116(9) 3_455
K4 O6 3.160(12) .
K4 N3 3.183(9) .
K4 K1 3.936(5) .
K4 K3 4.226(4) 7_565
K4 K1 4.437(5) 5_565
N1 N2 1.329(11) .
N1 C1 1.358(12) .
N3 N2 1.320(11) .
N3 N4 1.337(11) .
N4 C1 1.343(12) .
O1 C3 1.335(11) .
O2 C17 1.320(11) .
O3 C10 1.326(11) .
C1 C2 1.446(13) .
C5 C4 1.373(13) .
C5 C6 1.411(15) .
C4 C3 1.395(13) .
C2 C3 1.386(13) .
C2 C7 1.433(13) .
C6 C7 1.356(14) .
C10 C11 1.407(14) .
C10 C9 1.406(14) .
C8 N12 1.344(13) .
C8 N9 1.355(12) .
C8 C9 1.446(14) .
C14 C9 1.383(14) .
C14 C13 1.388(16) .
C11 C12 1.369(15) .
C13 C12 1.380(16) .
C16 C17 1.406(13) .
C16 C21 1.412(13) .
C16 C15 1.471(13) .
C16 K1 3.358(9) 3_545
C17 C18 1.415(14) .
C17 K1 3.380(9) 3_545
C15 N8 1.326(12) .
C15 N5 1.340(12) .
C21 C20 1.380(14) .
C21 K1 3.354(10) 3_545
C20 C19 1.376(15) .
C20 K1 3.356(10) 3_545
C18 C19 1.380(15) .
C18 K1 3.342(11) 3_545
C19 K1 3.354(11) 3_545
N10 N11 1.303(11) .
N10 N9 1.352(11) .
N5 N6 1.349(11) .
N7 N8 1.339(11) .
N7 N6 1.337(11) .
N7 K3 2.825(9) 7
N8 K3 3.266(9) 7
N11 N12 1.330(12) .
N11 K4 3.116(9) 3_545
N11 K3 3.316(8) 5_665
N12 K3 2.805(9) 5_665
O5 K4 3.046(8) 7_565
O4 K1 2.779(11) .
O7 K1 2.771(9) 5_565
O8 K1 2.980(12) .
O6 K1 2.882(14) .
K1 O7 2.771(9) 5_565
K1 C18 3.342(11) 3_455
K1 C21 3.354(10) 3_455
K1 C19 3.354(11) 3_455
K1 C20 3.356(10) 3_455
K1 C16 3.358(9) 3_455
K1 C17 3.380(9) 3_455
K1 K4 4.437(5) 5_565
